data_7109335
loop_
_publ_author_name
'Ayaka Yamaji'
'Satoru Hiroto'
'Ji-Young Shin'
'Hiroshi Shinokubo'

_publ_section_title
;
 Carbolithiation of meso-aryl-substituted 5,15-diazaporphyrin selectively
 provides 3-alkylated diazachlorins
;
_journal_name_full Chem.Commun.
_journal_page_first 5064
_journal_paper_doi 10.1039/c3cc41907j
_journal_volume 49
_journal_year 2013
_chemical_formula_sum 'C80 H80 N12 Ni2'
_chemical_formula_weight 1326.98
_chemical_name_systematic
;
?
;
_space_group_IT_number 1
_symmetry_cell_setting triclinic
_symmetry_space_group_name_Hall 'P 1'
_symmetry_space_group_name_H-M 'P 1'
_atom_sites_solution_hydrogens geom
_atom_sites_solution_primary direct
_atom_sites_solution_secondary difmap
_audit_creation_method SHELXL-97
_cell_angle_alpha 110.622(5)
_cell_angle_beta 90.985(5)
_cell_angle_gamma 96.490(5)
_cell_formula_units_Z 1
_cell_length_a 8.455(5)
_cell_length_b 13.354(5)
_cell_length_c 16.134(5)
_cell_measurement_temperature 153(2)
_cell_volume 1690.8(13)
_computing_cell_refinement 'Bruker SMART'
_computing_data_collection 'Bruker SMART'
_computing_data_reduction 'Bruker SAINT'
_computing_molecular_graphics 'Bruker SHELXTL'
_computing_publication_material 'Bruker SHELXTL'
_computing_structure_refinement 'SHELXL-97 (Sheldrick, 2008)'
_computing_structure_solution 'SHELXS-97 (Sheldrick, 2008)'
_diffrn_ambient_temperature 153(2)
_diffrn_measured_fraction_theta_full 0.965
_diffrn_measured_fraction_theta_max 0.965
_diffrn_measurement_device_type 'CCD area detector'
_diffrn_measurement_method 'phi and omega scans'
_diffrn_radiation_monochromator graphite
_diffrn_radiation_source 'fine-focus sealed tube'
_diffrn_radiation_type MoK\a
_diffrn_radiation_wavelength 0.71069
_diffrn_reflns_av_R_equivalents 0.0163
_diffrn_reflns_av_sigmaI/netI 0.0388
_diffrn_reflns_limit_h_max 10
_diffrn_reflns_limit_h_min -11
_diffrn_reflns_limit_k_max 17
_diffrn_reflns_limit_k_min -11
_diffrn_reflns_limit_l_max 21
_diffrn_reflns_limit_l_min -20
_diffrn_reflns_number 11929
_diffrn_reflns_theta_full 28.50
_diffrn_reflns_theta_max 28.50
_diffrn_reflns_theta_min 1.64
_exptl_absorpt_coefficient_mu 0.612
_exptl_absorpt_correction_T_max 0.9701
_exptl_absorpt_correction_T_min 0.8144
_exptl_absorpt_correction_type empirical
_exptl_crystal_colour dark
_exptl_crystal_density_diffrn 1.303
_exptl_crystal_density_method 'not measured'
_exptl_crystal_description prism
_exptl_crystal_F_000 700
_exptl_crystal_size_max 0.35
_exptl_crystal_size_mid 0.15
_exptl_crystal_size_min 0.05
_refine_diff_density_max 0.645
_refine_diff_density_min -0.384
_refine_diff_density_rms 0.076
_refine_ls_abs_structure_details 'Flack H D (1983), Acta Cryst. A39, 876-881'
_refine_ls_abs_structure_Flack 0.27(2)
_refine_ls_extinction_method none
_refine_ls_goodness_of_fit_ref 1.210
_refine_ls_hydrogen_treatment constr
_refine_ls_matrix_type full
_refine_ls_number_parameters 862
_refine_ls_number_reflns 9952
_refine_ls_number_restraints 10
_refine_ls_restrained_S_all 1.214
_refine_ls_R_factor_all 0.0579
_refine_ls_R_factor_gt 0.0514
_refine_ls_shift/su_max 0.066
_refine_ls_shift/su_mean 0.004
_refine_ls_structure_factor_coef Fsqd
_refine_ls_weighting_details 'calc w=1/[\s^2^(Fo^2^)+(0.0790P)^2^+0.0000P] where P=(Fo^2^+2Fc^2^)/3'
_refine_ls_weighting_scheme calc
_refine_ls_wR_factor_gt 0.1369
_refine_ls_wR_factor_ref 0.1419
_reflns_number_gt 8846
_reflns_number_total 9952
_reflns_threshold_expression >2sigma(I)
_cod_data_source_file c3cc41907j.txt
_cod_data_source_block 120912y1
_cod_original_sg_symbol_H-M 'P1 '
_cod_database_code 7109335

loop_
_symmetry_equiv_pos_as_xyz
'x, y, z'

loop_
_atom_site_label
_atom_site_type_symbol
_atom_site_fract_x
_atom_site_fract_y
_atom_site_fract_z
_atom_site_U_iso_or_equiv
_atom_site_adp_type
_atom_site_occupancy
_atom_site_symmetry_multiplicity
_atom_site_calc_flag
_atom_site_refinement_flags
Ni1 Ni 0.95631(9) 0.91429(6) 0.46157(5) 0.03441(15) Uani 1 1 d .
Ni2 Ni 0.96509(7) 0.92513(5) 0.96689(4) 0.02496(12) Uani 1 1 d .
N1 N 0.9342(5) 0.8924(3) 0.5732(3) 0.0364(9) Uani 1 1 d .
N2 N 0.8839(7) 0.7677(5) 0.3990(4) 0.0366(13) Uani 1 1 d .
N3 N 0.9765(5) 0.9339(3) 0.3487(3) 0.0373(9) Uani 1 1 d .
N4 N 1.0296(8) 1.0634(5) 0.5236(4) 0.0394(14) Uani 1 1 d .
C75 C 1.2654(10) 1.5010(5) 0.3022(5) 0.072(2) Uani 1 1 d .
H75A H 1.3750 1.5014 0.2834 0.108 Uiso 1 1 calc R
H75B H 1.2572 1.5672 0.3528 0.108 Uiso 1 1 calc R
H75C H 1.1925 1.4971 0.2530 0.108 Uiso 1 1 calc R
N9 N 0.8923(6) 0.7790(4) 0.9057(4) 0.0264(11) Uani 1 1 d .
N12 N 0.6310(5) 0.7850(3) 0.8474(3) 0.0361(9) Uani 1 1 d .
N10 N 0.7700(5) 0.9619(3) 0.9311(3) 0.0289(8) Uani 1 1 d .
N11 N 1.0393(7) 1.0754(4) 1.0273(4) 0.0295(12) Uani 1 1 d .
N8 N 1.1622(5) 0.8882(3) 1.0043(3) 0.0307(8) Uani 1 1 d .
C1 C 0.8779(6) 0.7990(4) 0.5876(3) 0.0377(11) Uani 1 1 d .
C2 C 0.8325(6) 0.7015(4) 0.5228(4) 0.0402(11) Uani 1 1 d .
C3 C 0.8368(6) 0.6861(4) 0.4324(3) 0.0373(11) Uani 1 1 d .
C4 C 0.8699(7) 0.7135(4) 0.3080(4) 0.0464(12) Uani 1 1 d .
N5 N 0.8938(6) 0.7541(4) 0.2452(3) 0.0547(13) Uani 1 1 d .
C6 C 0.9420(7) 0.8573(4) 0.2669(4) 0.0472(13) Uani 1 1 d .
C7 C 1.0274(6) 1.0278(4) 0.3342(4) 0.0429(12) Uani 1 1 d .
C8 C 1.0742(6) 1.1269(4) 0.3995(3) 0.0369(11) Uani 1 1 d .
C9 C 1.0773(6) 1.1419(4) 0.4883(4) 0.0388(11) Uani 1 1 d .
C10 C 1.0518(7) 1.1130(4) 0.6129(4) 0.0477(13) Uani 1 1 d .
N6 N 1.0245(6) 1.0710(4) 0.6768(3) 0.0498(12) Uani 1 1 d .
C12 C 0.9737(7) 0.9691(4) 0.6559(4) 0.0475(13) Uani 1 1 d .
C13 C 0.9569(10) 0.9261(6) 0.7293(4) 0.0483(15) Uani 1 1 d .
H1 H 0.8940 0.9702 0.7777 0.058 Uiso 1 1 calc R
C14 C 0.8743(8) 0.8163(5) 0.6830(4) 0.0553(15) Uani 1 1 d .
H2 H 0.9300 0.7624 0.6972 0.066 Uiso 1 1 calc R
H3 H 0.7630 0.8105 0.7006 0.066 Uiso 1 1 calc R
C15 C 1.1257(8) 0.9185(7) 0.7640(5) 0.085(2) Uani 1 1 d .
H4 H 1.1165 0.8927 0.8138 0.127 Uiso 1 1 calc R
H5 H 1.1887 0.9899 0.7840 0.127 Uiso 1 1 calc R
H6 H 1.1785 0.8681 0.7163 0.127 Uiso 1 1 calc R
C16 C 1.1083(9) 1.2240(4) 0.6364(4) 0.0536(15) Uani 1 1 d .
H9 H 1.1299 1.2760 0.6945 0.064 Uiso 1 1 calc R
C17 C 1.1253(7) 1.2405(4) 0.5587(4) 0.0477(14) Uani 1 1 d .
H8 H 1.1631 1.3071 0.5526 0.057 Uiso 1 1 calc R
C18 C 1.1257(6) 1.2208(4) 0.3730(4) 0.0402(11) Uani 1 1 d .
C19 C 1.0133(6) 1.2802(4) 0.3561(3) 0.0424(12) Uani 1 1 d .
C20 C 1.0605(7) 1.3695(4) 0.3331(4) 0.0491(13) Uani 1 1 d .
H14 H 0.9826 1.4084 0.3197 0.059 Uiso 1 1 calc R
C21 C 1.2205(9) 1.4019(5) 0.3297(5) 0.0610(18) Uani 1 1 d .
C22 C 1.3310(7) 1.3426(5) 0.3463(4) 0.0558(16) Uani 1 1 d .
H13 H 1.4409 1.3644 0.3430 0.067 Uiso 1 1 calc R
C23 C 1.2874(8) 1.2515(6) 0.3678(5) 0.0517(17) Uani 1 1 d .
C24 C 1.4101(8) 1.1887(7) 0.3826(6) 0.080(2) Uani 1 1 d .
H10 H 1.5143 1.2176 0.3692 0.120 Uiso 1 1 calc R
H11 H 1.3842 1.1131 0.3439 0.120 Uiso 1 1 calc R
H12 H 1.4136 1.1938 0.4447 0.120 Uiso 1 1 calc R
C25 C 0.8371(9) 1.2509(7) 0.3633(6) 0.057(2) Uani 1 1 d .
H17 H 0.7990 1.1820 0.3161 0.086 Uiso 1 1 calc R
H16 H 0.7782 1.3074 0.3573 0.086 Uiso 1 1 calc R
H15 H 0.8199 1.2443 0.4212 0.086 Uiso 1 1 calc R
C26 C 1.0266(8) 1.0086(5) 0.2396(4) 0.0546(15) Uani 1 1 d .
H18 H 1.0618 1.0592 0.2126 0.065 Uiso 1 1 calc R
C27 C 0.9654(12) 0.9038(7) 0.1977(4) 0.061(2) Uani 1 1 d .
H19 H 0.9423 0.8678 0.1357 0.074 Uiso 1 1 calc R
C28 C 0.8149(8) 0.6004(5) 0.2857(4) 0.0511(14) Uani 1 1 d .
H22 H 0.7970 0.5472 0.2278 0.061 Uiso 1 1 calc R
C29 C 0.7940(8) 0.5852(5) 0.3631(4) 0.0458(14) Uani 1 1 d .
H21 H 0.7573 0.5189 0.3700 0.055 Uiso 1 1 calc R
C30 C 0.7829(6) 0.6049(4) 0.5483(3) 0.0383(11) Uani 1 1 d .
C31 C 0.8975(6) 0.5449(4) 0.5630(4) 0.0426(12) Uani 1 1 d .
C32 C 0.8475(8) 0.4568(5) 0.5859(4) 0.0535(14) Uani 1 1 d .
H28 H 0.9257 0.4163 0.5967 0.064 Uiso 1 1 calc R
C33 C 0.6905(8) 0.4248(4) 0.5937(4) 0.0492(14) Uani 1 1 d .
C34 C 0.5804(8) 0.4842(4) 0.5774(4) 0.0489(14) Uani 1 1 d .
H26 H 0.4707 0.4620 0.5808 0.059 Uiso 1 1 calc R
C35 C 0.6208(7) 0.5740(5) 0.5563(5) 0.0444(14) Uani 1 1 d .
C36 C 0.4940(7) 0.6409(6) 0.5429(5) 0.0663(19) Uani 1 1 d .
H24 H 0.3958 0.5931 0.5157 0.099 Uiso 1 1 calc R
H25 H 0.5327 0.6793 0.5039 0.099 Uiso 1 1 calc R
H23 H 0.4724 0.6932 0.6004 0.099 Uiso 1 1 calc R
C37 C 1.0714(9) 0.5768(7) 0.5542(6) 0.0539(19) Uani 1 1 d .
H30 H 1.1133 0.6390 0.6067 0.081 Uiso 1 1 calc R
H29 H 1.0831 0.5960 0.5011 0.081 Uiso 1 1 calc R
H31 H 1.1309 0.5162 0.5490 0.081 Uiso 1 1 calc R
C38 C 0.7474(6) 0.7336(3) 0.8585(3) 0.0334(10) Uani 1 1 d .
C39 C 0.6411(6) 0.8911(4) 0.8818(4) 0.0360(10) Uani 1 1 d .
C40 C 0.7214(6) 1.0620(3) 0.9496(3) 0.0324(10) Uani 1 1 d .
C41 C 0.8137(5) 1.1583(3) 0.9963(3) 0.0301(9) Uani 1 1 d .
C42 C 0.7497(6) 1.2628(4) 1.0074(3) 0.0376(11) Uani 1 1 d .
C43 C 0.6702(7) 1.3121(4) 1.0833(4) 0.0413(13) Uani 1 1 d .
C44 C 0.6148(7) 1.4115(4) 1.0932(4) 0.0489(14) Uani 1 1 d .
H39 H 0.5569 1.4452 1.1432 0.059 Uiso 1 1 calc R
C45 C 0.6432(7) 1.4610(4) 1.0312(5) 0.0528(16) Uani 1 1 d .
C46 C 0.7203(7) 1.4085(4) 0.9557(4) 0.0469(13) Uani 1 1 d .
H35 H 0.7363 1.4407 0.9120 0.056 Uiso 1 1 calc R
C47 C 0.7744(6) 1.3103(4) 0.9428(4) 0.0406(12) Uani 1 1 d .
C48 C 0.8518(10) 1.2570(6) 0.8593(5) 0.0501(18) Uani 1 1 d .
H32 H 0.8449 1.2984 0.8201 0.075 Uiso 1 1 calc R
H33 H 0.7974 1.1837 0.8296 0.075 Uiso 1 1 calc R
H34 H 0.9641 1.2539 0.8731 0.075 Uiso 1 1 calc R
C49 C 0.5939(10) 1.5715(5) 1.0474(7) 0.070(2) Uani 1 1 d .
H37 H 0.5935 1.6109 1.1114 0.105 Uiso 1 1 calc R
H36 H 0.4868 1.5637 1.0199 0.105 Uiso 1 1 calc R
H38 H 0.6695 1.6116 1.0214 0.105 Uiso 1 1 calc R
C50 C 0.6461(8) 1.2624(5) 1.1535(4) 0.0586(15) Uani 1 1 d .
H40 H 0.5702 1.1964 1.1300 0.088 Uiso 1 1 calc R
H42 H 0.6041 1.3136 1.2056 0.088 Uiso 1 1 calc R
H41 H 0.7483 1.2448 1.1705 0.088 Uiso 1 1 calc R
C51 C 0.9633(6) 1.1618(3) 1.0328(3) 0.0310(9) Uani 1 1 d .
C52 C 1.1798(6) 1.1159(4) 1.0734(3) 0.0318(10) Uani 1 1 d .
C53 C 1.1950(7) 1.2310(4) 1.1089(4) 0.0423(13) Uani 1 1 d .
H43 H 1.2835 1.2786 1.1434 0.051 Uiso 1 1 calc R
C54 C 1.0587(7) 1.2587(4) 1.0837(4) 0.0469(15) Uani 1 1 d .
H44 H 1.0320 1.3298 1.0975 0.056 Uiso 1 1 calc R
N7 N 1.2952(5) 1.0632(3) 1.0898(3) 0.0399(10) Uani 1 1 d .
C56 C 1.2808(6) 0.9594(4) 1.0572(4) 0.0429(12) Uani 1 1 d .
C57 C 1.2095(6) 0.7875(4) 0.9849(3) 0.0331(10) Uani 1 1 d .
C58 C 1.1236(6) 0.6926(3) 0.9335(3) 0.0322(10) Uani 1 1 d .
C59 C 1.1873(6) 0.5874(4) 0.9167(3) 0.0362(11) Uani 1 1 d .
C60 C 1.2662(7) 0.5414(5) 0.8389(4) 0.0443(14) Uani 1 1 d .
C61 C 1.3183(7) 0.4419(4) 0.8227(4) 0.0540(15) Uani 1 1 d .
H53 H 1.3716 0.4104 0.7702 0.065 Uiso 1 1 calc R
C62 C 1.2947(8) 0.3875(4) 0.8811(5) 0.0605(19) Uani 1 1 d .
C63 C 1.2203(7) 0.4356(4) 0.9575(4) 0.0505(15) Uani 1 1 d .
H49 H 1.2066 0.3992 0.9985 0.061 Uiso 1 1 calc R
C64 C 1.1636(6) 0.5355(4) 0.9780(4) 0.0430(12) Uani 1 1 d .
C65 C 1.0771(10) 0.5846(6) 1.0620(6) 0.0519(19) Uani 1 1 d .
H48 H 1.1543 0.6310 1.1098 0.078 Uiso 1 1 calc R
H47 H 1.0230 0.5268 1.0794 0.078 Uiso 1 1 calc R
H46 H 0.9983 0.6275 1.0508 0.078 Uiso 1 1 calc R
C66 C 1.3486(10) 0.2771(6) 0.8622(7) 0.087(3) Uani 1 1 d .
H50 H 1.2614 0.2208 0.8306 0.130 Uiso 1 1 calc R
H51 H 1.3782 0.2691 0.9183 0.130 Uiso 1 1 calc R
H52 H 1.4409 0.2702 0.8256 0.130 Uiso 1 1 calc R
C67 C 1.2892(7) 0.5958(5) 0.7726(4) 0.0561(15) Uani 1 1 d .
H56 H 1.3407 0.5499 0.7215 0.084 Uiso 1 1 calc R
H55 H 1.3566 0.6651 0.7999 0.084 Uiso 1 1 calc R
H54 H 1.1853 0.6081 0.7527 0.084 Uiso 1 1 calc R
C68 C 0.9733(6) 0.6881(4) 0.8948(3) 0.0331(10) Uani 1 1 d .
C69 C 0.8767(7) 0.5908(4) 0.8398(4) 0.0420(12) Uani 1 1 d .
H58 H 0.9048 0.5197 0.8226 0.050 Uiso 1 1 calc R
C70 C 0.7396(7) 0.6191(4) 0.8172(4) 0.0428(13) Uani 1 1 d .
H57 H 0.6531 0.5718 0.7804 0.051 Uiso 1 1 calc R
C71 C 1.3689(7) 0.7920(4) 1.0259(4) 0.0444(13) Uani 1 1 d .
H60 H 1.4310 0.7344 1.0168 0.053 Uiso 1 1 calc R
C72 C 1.4095(10) 0.9035(5) 1.0828(7) 0.110(4) Uani 1 1 d .
C73 C 0.5626(6) 1.0543(4) 0.9111(4) 0.0431(12) Uani 1 1 d .
H61 H 0.5044 1.1118 0.9130 0.052 Uiso 1 1 calc R
C74 C 0.5156(7) 0.9483(4) 0.8722(4) 0.0462(12) Uani 1 1 d .
H62 H 0.4141 0.9166 0.8429 0.055 Uiso 1 1 calc R
C76 C 0.6387(12) 0.3266(6) 0.6174(6) 0.084(3) Uani 1 1 d .
H76A H 0.6532 0.3455 0.6817 0.126 Uiso 1 1 calc R
H76B H 0.7032 0.2693 0.5873 0.126 Uiso 1 1 calc R
H76C H 0.5260 0.3013 0.5984 0.126 Uiso 1 1 calc R
C77 C 1.5248(15) 0.9518(8) 1.1418(9) 0.185(7) Uani 1 1 d .
H77A H 1.4838 0.9711 1.2011 0.277 Uiso 1 1 calc R
H77B H 1.5719 1.0173 1.1326 0.277 Uiso 1 1 calc R
H77C H 1.6064 0.9036 1.1364 0.277 Uiso 1 1 calc R
C3S C 0.5119(19) 0.9648(14) 0.5040(8) 0.294(17) Uani 1 1 d D
H3S1 H 0.6162 0.9366 0.4970 0.353 Uiso 1 1 calc R
H3S2 H 0.5287 1.0376 0.5002 0.353 Uiso 1 1 calc R
C1S C 0.5394(19) 1.0643(12) 0.6682(9) 0.178(6) Uani 1 1 d D
H1S1 H 0.4826 1.0686 0.7215 0.268 Uiso 1 1 calc R
H1S2 H 0.5389 1.1320 0.6573 0.268 Uiso 1 1 calc R
H1S3 H 0.6498 1.0523 0.6768 0.268 Uiso 1 1 calc R
C2S C 0.461(2) 0.9756(15) 0.5927(9) 0.257(12) Uani 1 1 d D
H2S1 H 0.3455 0.9817 0.5929 0.309 Uiso 1 1 calc R
H2S2 H 0.4748 0.9077 0.6022 0.309 Uiso 1 1 calc R
C6S C 0.365(2) 0.7567(11) 0.2763(10) 0.236(12) Uani 1 1 d D
H6S1 H 0.4271 0.7131 0.2293 0.354 Uiso 1 1 calc R
H6S2 H 0.3075 0.8026 0.2540 0.354 Uiso 1 1 calc R
H6S3 H 0.2886 0.7090 0.2948 0.354 Uiso 1 1 calc R
C4S C 0.4024(17) 0.8949(17) 0.4293(10) 0.36(2) Uani 1 1 d D
H4S1 H 0.3268 0.8493 0.4516 0.430 Uiso 1 1 calc R
H4S2 H 0.3393 0.9413 0.4095 0.430 Uiso 1 1 calc R
C5S C 0.4730(15) 0.8244(16) 0.3524(13) 0.39(3) Uani 1 1 d D
H5S1 H 0.5331 0.7765 0.3721 0.463 Uiso 1 1 calc R
H5S2 H 0.5513 0.8699 0.3316 0.463 Uiso 1 1 calc R

loop_
_atom_site_aniso_label
_atom_site_aniso_U_11
_atom_site_aniso_U_22
_atom_site_aniso_U_33
_atom_site_aniso_U_23
_atom_site_aniso_U_13
_atom_site_aniso_U_12
Ni1 0.0357(3) 0.0388(4) 0.0296(3) 0.0140(2) 0.00330(19) 0.0018(2)
Ni2 0.0282(2) 0.0201(2) 0.0297(2) 0.01100(18) 0.00492(16) 0.00828(17)
N1 0.044(2) 0.040(2) 0.024(2) 0.0110(15) 0.0055(16) 0.0008(17)
N2 0.029(3) 0.048(3) 0.034(3) 0.017(2) 0.000(2) 0.000(2)
N3 0.039(2) 0.038(2) 0.036(2) 0.0147(16) 0.0018(17) 0.0020(16)
N4 0.046(3) 0.044(3) 0.032(3) 0.018(2) 0.002(2) 0.006(2)
C75 0.097(6) 0.050(4) 0.070(5) 0.027(3) 0.031(4) -0.007(4)
N9 0.023(2) 0.021(2) 0.036(3) 0.0115(19) 0.0015(19) 0.0050(18)
N12 0.034(2) 0.0234(18) 0.048(2) 0.0099(16) -0.0060(18) 0.0040(16)
N10 0.031(2) 0.0215(17) 0.034(2) 0.0108(14) 0.0019(15) 0.0034(15)
N11 0.040(3) 0.020(2) 0.029(3) 0.0067(18) 0.005(2) 0.0087(19)
N8 0.036(2) 0.0245(18) 0.034(2) 0.0104(15) 0.0033(16) 0.0137(15)
C1 0.040(3) 0.043(3) 0.034(3) 0.019(2) 0.008(2) 0.006(2)
C2 0.026(2) 0.042(3) 0.053(3) 0.019(2) 0.001(2) 0.0002(19)
C3 0.036(2) 0.039(2) 0.038(3) 0.017(2) -0.003(2) -0.0031(19)
C4 0.051(3) 0.049(3) 0.037(3) 0.014(2) 0.005(2) 0.000(2)
N5 0.066(3) 0.052(3) 0.041(3) 0.015(2) -0.002(2) -0.007(2)
C6 0.059(3) 0.054(3) 0.031(3) 0.018(2) 0.007(2) 0.007(3)
C7 0.036(2) 0.049(3) 0.048(3) 0.022(2) 0.010(2) 0.006(2)
C8 0.036(2) 0.047(3) 0.039(3) 0.027(2) 0.012(2) 0.009(2)
C9 0.029(2) 0.037(2) 0.050(3) 0.014(2) 0.005(2) 0.0041(18)
C10 0.055(3) 0.041(3) 0.046(3) 0.016(2) -0.007(2) -0.001(2)
N6 0.072(3) 0.046(2) 0.029(2) 0.0136(18) 0.001(2) 0.001(2)
C12 0.055(3) 0.047(3) 0.038(3) 0.015(2) 0.002(2) -0.004(2)
C13 0.058(3) 0.058(3) 0.030(4) 0.019(3) 0.007(3) 0.002(2)
C14 0.079(4) 0.052(3) 0.034(3) 0.016(2) 0.006(3) 0.001(3)
C15 0.065(4) 0.138(7) 0.075(5) 0.073(5) -0.012(3) -0.008(4)
C16 0.077(4) 0.032(3) 0.045(3) 0.007(2) -0.002(3) 0.001(3)
C17 0.049(3) 0.039(3) 0.056(4) 0.020(2) 0.001(3) -0.001(2)
C18 0.037(3) 0.040(3) 0.049(3) 0.023(2) 0.011(2) 0.006(2)
C19 0.047(3) 0.046(3) 0.040(3) 0.022(2) 0.007(2) 0.007(2)
C20 0.055(3) 0.048(3) 0.055(3) 0.029(3) 0.012(3) 0.013(2)
C21 0.083(5) 0.042(3) 0.055(4) 0.018(3) 0.022(3) -0.009(3)
C22 0.040(3) 0.061(4) 0.059(4) 0.017(3) 0.015(3) -0.009(3)
C23 0.046(3) 0.057(4) 0.060(4) 0.029(3) 0.018(3) 0.004(3)
C24 0.040(3) 0.100(6) 0.113(7) 0.052(5) 0.023(4) 0.011(4)
C25 0.041(4) 0.079(5) 0.066(5) 0.041(4) 0.013(3) 0.014(3)
C26 0.077(4) 0.054(3) 0.036(3) 0.022(2) 0.011(3) 0.002(3)
C27 0.083(4) 0.073(5) 0.030(4) 0.025(4) 0.004(4) 0.001(4)
C28 0.057(4) 0.048(3) 0.041(3) 0.010(2) -0.005(3) -0.001(3)
C29 0.054(4) 0.038(3) 0.042(3) 0.013(2) -0.006(3) -0.002(2)
C30 0.038(3) 0.038(2) 0.040(3) 0.016(2) 0.010(2) 0.0035(19)
C31 0.037(3) 0.044(3) 0.048(3) 0.018(2) 0.013(2) 0.007(2)
C32 0.067(4) 0.046(3) 0.054(4) 0.023(3) 0.013(3) 0.017(3)
C33 0.064(4) 0.041(3) 0.049(3) 0.022(2) 0.019(3) 0.008(3)
C34 0.052(3) 0.041(3) 0.051(3) 0.017(2) 0.012(3) -0.006(2)
C35 0.038(3) 0.044(3) 0.052(3) 0.020(2) 0.003(2) -0.001(2)
C36 0.035(3) 0.082(5) 0.100(6) 0.051(4) 0.012(3) 0.018(3)
C37 0.038(3) 0.071(5) 0.063(4) 0.036(4) -0.002(3) 0.008(3)
C38 0.035(2) 0.025(2) 0.042(3) 0.0126(19) 0.001(2) 0.0041(19)
C39 0.031(2) 0.030(2) 0.048(3) 0.014(2) 0.002(2) 0.0087(18)
C40 0.036(3) 0.026(2) 0.038(3) 0.0127(18) 0.003(2) 0.0105(19)
C41 0.033(2) 0.0210(19) 0.035(2) 0.0074(17) 0.0040(18) 0.0067(17)
C42 0.042(3) 0.025(2) 0.044(3) 0.0074(19) 0.001(2) 0.0150(19)
C43 0.041(3) 0.031(2) 0.045(3) 0.003(2) -0.012(2) 0.012(2)
C44 0.041(3) 0.029(2) 0.062(3) -0.004(2) -0.006(2) 0.015(2)
C45 0.038(3) 0.029(2) 0.083(4) 0.010(3) -0.026(3) 0.005(2)
C46 0.045(3) 0.029(2) 0.066(3) 0.016(2) -0.012(2) 0.011(2)
C47 0.046(3) 0.022(2) 0.050(3) 0.0081(19) -0.013(2) 0.0069(19)
C48 0.068(5) 0.039(3) 0.050(4) 0.023(3) 0.001(3) 0.009(3)
C49 0.060(4) 0.022(3) 0.118(6) 0.011(3) -0.016(4) 0.016(3)
C50 0.055(3) 0.066(4) 0.051(4) 0.012(3) 0.014(3) 0.022(3)
C51 0.033(2) 0.024(2) 0.038(2) 0.0115(17) 0.0001(19) 0.0098(17)
C52 0.032(2) 0.029(2) 0.035(2) 0.0105(18) -0.0003(19) 0.0084(18)
C53 0.039(3) 0.022(2) 0.059(4) 0.007(2) -0.009(2) 0.002(2)
C54 0.049(3) 0.026(2) 0.058(4) 0.004(2) -0.007(3) 0.011(2)
N7 0.029(2) 0.032(2) 0.053(3) 0.0086(18) -0.0042(18) 0.0060(17)
C56 0.037(3) 0.030(2) 0.060(3) 0.014(2) -0.009(2) 0.012(2)
C57 0.036(2) 0.031(2) 0.036(3) 0.0139(19) 0.001(2) 0.0133(19)
C58 0.037(2) 0.025(2) 0.039(3) 0.0140(18) 0.0031(19) 0.0117(18)
C59 0.032(2) 0.028(2) 0.046(3) 0.0079(19) -0.006(2) 0.0113(18)
C60 0.030(2) 0.037(3) 0.057(3) 0.005(2) -0.002(2) 0.006(2)
C61 0.035(3) 0.037(3) 0.067(4) -0.010(2) -0.012(2) 0.010(2)
C62 0.054(4) 0.020(2) 0.092(5) -0.001(3) -0.017(3) 0.016(2)
C63 0.053(3) 0.024(2) 0.072(4) 0.016(2) -0.022(3) 0.001(2)
C64 0.040(3) 0.033(2) 0.056(3) 0.015(2) -0.004(2) 0.011(2)
C65 0.059(4) 0.040(3) 0.060(4) 0.025(3) -0.004(3) -0.001(3)
C66 0.076(5) 0.035(3) 0.125(7) -0.005(4) -0.037(5) 0.027(3)
C67 0.045(3) 0.062(4) 0.050(3) 0.005(3) 0.003(3) 0.010(3)
C68 0.036(2) 0.025(2) 0.036(2) 0.0076(17) 0.0042(19) 0.0048(18)
C69 0.047(3) 0.023(2) 0.052(3) 0.010(2) -0.007(2) 0.007(2)
C70 0.041(3) 0.029(3) 0.051(3) 0.007(2) -0.007(2) 0.004(2)
C71 0.044(3) 0.027(2) 0.061(3) 0.012(2) -0.009(2) 0.012(2)
C72 0.088(5) 0.033(3) 0.177(9) -0.007(4) -0.086(6) 0.028(3)
C73 0.032(3) 0.036(2) 0.060(3) 0.014(2) -0.003(2) 0.011(2)
C74 0.043(3) 0.037(3) 0.059(3) 0.018(2) -0.007(2) 0.007(2)
C76 0.114(7) 0.054(4) 0.094(6) 0.039(4) 0.027(5) 0.005(4)
C77 0.214(12) 0.082(6) 0.222(13) 0.001(7) -0.146(11) 0.069(7)
C3S 0.132(14) 0.45(4) 0.49(4) 0.37(4) 0.05(2) 0.130(19)
C1S 0.229(18) 0.195(15) 0.111(11) 0.064(11) 0.018(10) -0.004(13)
C2S 0.36(3) 0.29(2) 0.081(10) -0.009(13) 0.032(14) 0.08(2)
C6S 0.42(3) 0.119(11) 0.164(15) 0.071(10) -0.115(18) -0.019(15)
C4S 0.091(11) 0.54(4) 0.67(6) 0.48(5) 0.14(2) 0.08(2)
C5S 0.065(8) 0.63(6) 0.66(7) 0.50(6) -0.04(2) -0.022(19)

loop_
_atom_type_symbol
_atom_type_description
_atom_type_scat_dispersion_real
_atom_type_scat_dispersion_imag
_atom_type_scat_source
C C 0.0033 0.0016 'International Tables Vol C Tables 4.2.6.8 and 6.1.1.4'
H H 0.0000 0.0000 'International Tables Vol C Tables 4.2.6.8 and 6.1.1.4'
N N 0.0061 0.0033 'International Tables Vol C Tables 4.2.6.8 and 6.1.1.4'
Ni Ni 0.3393 1.1124 'International Tables Vol C Tables 4.2.6.8 and 6.1.1.4'

loop_
_geom_angle_atom_site_label_1
_geom_angle_atom_site_label_2
_geom_angle_atom_site_label_3
_geom_angle
N2 Ni1 N4 179.2(3)
N2 Ni1 N1 90.6(2)
N4 Ni1 N1 90.1(2)
N2 Ni1 N3 88.4(2)
N4 Ni1 N3 90.8(2)
N1 Ni1 N3 179.05(19)
N9 Ni2 N10 89.39(19)
N9 Ni2 N11 178.8(3)
N10 Ni2 N11 90.0(2)
N9 Ni2 N8 90.8(2)
N10 Ni2 N8 179.4(2)
N11 Ni2 N8 89.9(2)
C12 N1 C1 105.7(4)
C12 N1 Ni1 125.9(3)
C1 N1 Ni1 128.5(3)
C4 N2 C3 103.1(5)
C4 N2 Ni1 128.1(4)
C3 N2 Ni1 128.8(4)
C6 N3 C7 105.5(4)
C6 N3 Ni1 126.9(3)
C7 N3 Ni1 127.7(4)
C10 N4 C9 105.8(5)
C10 N4 Ni1 126.1(4)
C9 N4 Ni1 128.1(5)
C21 C75 H75A 109.5
C21 C75 H75B 109.5
H75A C75 H75B 109.5
C21 C75 H75C 109.5
H75A C75 H75C 109.5
H75B C75 H75C 109.5
C38 N9 C68 103.2(4)
C38 N9 Ni2 128.4(4)
C68 N9 Ni2 128.4(4)
C38 N12 C39 121.7(4)
C40 N10 C39 103.9(4)
C40 N10 Ni2 129.2(3)
C39 N10 Ni2 126.9(3)
C52 N11 C51 105.9(5)
C52 N11 Ni2 125.9(4)
C51 N11 Ni2 128.2(4)
C56 N8 C57 106.5(4)
C56 N8 Ni2 125.2(3)
C57 N8 Ni2 128.3(3)
C2 C1 N1 125.0(5)
C2 C1 C14 123.1(4)
N1 C1 C14 111.9(4)
C1 C2 C3 122.5(4)
C1 C2 C30 119.2(5)
C3 C2 C30 118.3(4)
N2 C3 C2 124.6(5)
N2 C3 C29 111.4(5)
C2 C3 C29 124.0(5)
N5 C4 N2 127.9(5)
N5 C4 C28 120.5(5)
N2 C4 C28 111.6(5)
C6 N5 C4 119.6(5)
N5 C6 N3 129.0(5)
N5 C6 C27 120.0(5)
N3 C6 C27 111.0(5)
C8 C7 N3 125.3(5)
C8 C7 C26 123.9(4)
N3 C7 C26 110.7(5)
C9 C8 C7 122.5(4)
C9 C8 C18 118.6(5)
C7 C8 C18 118.9(4)
C8 C9 N4 125.5(5)
C8 C9 C17 125.7(5)
N4 C9 C17 108.7(5)
N6 C10 N4 128.8(5)
N6 C10 C16 120.0(5)
N4 C10 C16 111.2(5)
C12 N6 C10 120.4(5)
N6 C12 N1 128.6(5)
N6 C12 C13 117.7(5)
N1 C12 C13 113.7(5)
C14 C13 C12 102.1(5)
C14 C13 C15 109.1(7)
C12 C13 C15 108.6(6)
C14 C13 H1 112.1
C12 C13 H1 112.1
C15 C13 H1 112.1
C1 C14 C13 105.5(4)
C1 C14 H2 110.6
C13 C14 H2 110.6
C1 C14 H3 110.6
C13 C14 H3 110.6
H2 C14 H3 108.8
C13 C15 H4 109.5
C13 C15 H5 109.5
H4 C15 H5 109.5
C13 C15 H6 109.5
H4 C15 H6 109.5
H5 C15 H6 109.5
C17 C16 C10 105.7(5)
C17 C16 H9 127.1
C10 C16 H9 127.1
C16 C17 C9 108.5(5)
C16 C17 H8 125.7
C9 C17 H8 125.7
C19 C18 C23 119.9(5)
C19 C18 C8 120.0(4)
C23 C18 C8 120.1(5)
C18 C19 C20 120.4(5)
C18 C19 C25 121.3(5)
C20 C19 C25 118.3(6)
C21 C20 C19 120.1(6)
C21 C20 H14 119.9
C19 C20 H14 119.9
C22 C21 C20 119.1(5)
C22 C21 C75 123.1(6)
C20 C21 C75 117.7(7)
C21 C22 C23 122.1(6)
C21 C22 H13 118.9
C23 C22 H13 118.9
C22 C23 C18 118.4(7)
C22 C23 C24 120.1(6)
C18 C23 C24 121.5(5)
C23 C24 H10 109.5
C23 C24 H11 109.5
H10 C24 H11 109.5
C23 C24 H12 109.5
H10 C24 H12 109.5
H11 C24 H12 109.5
C19 C25 H17 109.5
C19 C25 H16 109.5
H17 C25 H16 109.5
C19 C25 H15 109.5
H17 C25 H15 109.5
H16 C25 H15 109.5
C27 C26 C7 106.3(5)
C27 C26 H18 126.9
C7 C26 H18 126.9
C26 C27 C6 106.3(5)
C26 C27 H19 126.8
C6 C27 H19 126.8
C29 C28 C4 106.3(5)
C29 C28 H22 126.8
C4 C28 H22 126.8
C28 C29 C3 107.6(5)
C28 C29 H21 126.2
C3 C29 H21 126.2
C31 C30 C35 119.8(5)
C31 C30 C2 120.0(4)
C35 C30 C2 120.3(5)
C32 C31 C30 118.3(5)
C32 C31 C37 121.4(6)
C30 C31 C37 120.3(5)
C33 C32 C31 123.1(6)
C33 C32 H28 118.5
C31 C32 H28 118.5
C34 C33 C32 117.3(5)
C34 C33 C76 120.7(6)
C32 C33 C76 122.0(6)
C35 C34 C33 123.1(6)
C35 C34 H26 118.5
C33 C34 H26 118.5
C34 C35 C30 118.5(6)
C34 C35 C36 121.2(6)
C30 C35 C36 120.3(5)
C35 C36 H24 109.5
C35 C36 H25 109.5
H24 C36 H25 109.5
C35 C36 H23 109.5
H24 C36 H23 109.5
H25 C36 H23 109.5
C31 C37 H30 109.5
C31 C37 H29 109.5
H30 C37 H29 109.5
C31 C37 H31 109.5
H30 C37 H31 109.5
H29 C37 H31 109.5
N12 C38 N9 126.7(4)
N12 C38 C70 121.5(4)
N9 C38 C70 111.7(5)
N12 C39 N10 126.9(4)
N12 C39 C74 122.7(5)
N10 C39 C74 110.5(4)
N10 C40 C41 124.6(4)
N10 C40 C73 111.6(4)
C41 C40 C73 123.8(4)
C51 C41 C40 121.9(4)
C51 C41 C42 118.9(4)
C40 C41 C42 119.3(4)
C43 C42 C47 121.2(5)
C43 C42 C41 118.9(5)
C47 C42 C41 119.9(5)
C42 C43 C44 117.9(6)
C42 C43 C50 121.3(5)
C44 C43 C50 120.8(6)
C45 C44 C43 121.4(6)
C45 C44 H39 119.3
C43 C44 H39 119.3
C46 C45 C44 119.0(5)
C46 C45 C49 120.9(7)
C44 C45 C49 120.1(7)
C47 C46 C45 121.4(5)
C47 C46 H35 119.3
C45 C46 H35 119.3
C46 C47 C42 119.1(5)
C46 C47 C48 118.6(5)
C42 C47 C48 122.3(5)
C47 C48 H32 109.5
C47 C48 H33 109.5
H32 C48 H33 109.5
C47 C48 H34 109.5
H32 C48 H34 109.5
H33 C48 H34 109.5
C45 C49 H37 109.5
C45 C49 H36 109.5
H37 C49 H36 109.5
C45 C49 H38 109.5
H37 C49 H38 109.5
H36 C49 H38 109.5
C43 C50 H40 109.5
C43 C50 H42 109.5
H40 C50 H42 109.5
C43 C50 H41 109.5
H40 C50 H41 109.5
H42 C50 H41 109.5
N11 C51 C41 126.1(4)
N11 C51 C54 110.5(5)
C41 C51 C54 123.4(5)
N7 C52 N11 128.8(4)
N7 C52 C53 120.6(4)
N11 C52 C53 110.5(5)
C54 C53 C52 106.3(4)
C54 C53 H43 126.9
C52 C53 H43 126.8
C53 C54 C51 106.8(5)
C53 C54 H44 126.6
C51 C54 H44 126.6
C56 N7 C52 120.2(4)
N7 C56 N8 129.9(5)
N7 C56 C72 118.1(5)
N8 C56 C72 112.0(4)
C58 C57 N8 125.6(4)
C58 C57 C71 122.0(4)
N8 C57 C71 112.4(4)
C57 C58 C68 122.1(4)
C57 C58 C59 121.0(4)
C68 C58 C59 116.9(4)
C64 C59 C60 121.2(5)
C64 C59 C58 119.1(5)
C60 C59 C58 119.6(5)
C61 C60 C59 118.8(6)
C61 C60 C67 119.9(6)
C59 C60 C67 121.3(5)
C62 C61 C60 121.6(6)
C62 C61 H53 119.2
C60 C61 H53 119.2
C63 C62 C61 118.3(5)
C63 C62 C66 120.1(7)
C61 C62 C66 121.5(7)
C62 C63 C64 123.2(6)
C62 C63 H49 118.4
C64 C63 H49 118.4
C63 C64 C59 116.9(5)
C63 C64 C65 121.7(5)
C59 C64 C65 121.4(5)
C64 C65 H48 109.5
C64 C65 H47 109.5
H48 C65 H47 109.5
C64 C65 H46 109.5
H48 C65 H46 109.5
H47 C65 H46 109.5
C62 C66 H50 109.5
C62 C66 H51 109.5
H50 C66 H51 109.5
C62 C66 H52 109.5
H50 C66 H52 109.5
H51 C66 H52 109.5
C60 C67 H56 109.5
C60 C67 H55 109.5
H56 C67 H55 109.5
C60 C67 H54 109.5
H56 C67 H54 109.5
H55 C67 H54 109.5
C58 C68 N9 124.7(4)
C58 C68 C69 124.9(5)
N9 C68 C69 110.4(5)
C70 C69 C68 107.3(5)
C70 C69 H58 126.4
C68 C69 H58 126.4
C69 C70 C38 107.5(5)
C69 C70 H57 126.3
C38 C70 H57 126.3
C72 C71 C57 104.6(5)
C72 C71 H60 127.7
C57 C71 H60 127.7
C77 C72 C71 132.1(7)
C77 C72 C56 124.5(7)
C71 C72 C56 103.4(5)
C74 C73 C40 104.9(5)
C74 C73 H61 127.5
C40 C73 H61 127.5
C73 C74 C39 109.1(5)
C73 C74 H62 125.5
C39 C74 H62 125.5
C33 C76 H76A 109.5
C33 C76 H76B 109.5
H76A C76 H76B 109.5
C33 C76 H76C 109.5
H76A C76 H76C 109.5
H76B C76 H76C 109.5
C72 C77 H77A 109.5
C72 C77 H77B 109.5
H77A C77 H77B 109.5
C72 C77 H77C 109.5
H77A C77 H77C 109.5
H77B C77 H77C 109.5
C2S C3S C4S 116.0(13)
C2S C3S H3S1 108.3
C4S C3S H3S1 108.3
C2S C3S H3S2 108.3
C4S C3S H3S2 108.3
H3S1 C3S H3S2 107.4
C2S C1S H1S1 109.5
C2S C1S H1S2 109.5
H1S1 C1S H1S2 109.5
C2S C1S H1S3 109.5
H1S1 C1S H1S3 109.5
H1S2 C1S H1S3 109.5
C1S C2S C3S 118.4(13)
C1S C2S H2S1 107.7
C3S C2S H2S1 107.7
C1S C2S H2S2 107.7
C3S C2S H2S2 107.7
H2S1 C2S H2S2 107.1
C5S C6S H6S1 109.5
C5S C6S H6S2 109.5
H6S1 C6S H6S2 109.5
C5S C6S H6S3 109.5
H6S1 C6S H6S3 109.5
H6S2 C6S H6S3 109.5
C5S C4S C3S 117.0(10)
C5S C4S H4S1 108.0
C3S C4S H4S1 108.0
C5S C4S H4S2 108.1
C3S C4S H4S2 108.0
H4S1 C4S H4S2 107.3
C4S C5S C6S 117.5(11)
C4S C5S H5S1 107.9
C6S C5S H5S1 107.9
C4S C5S H5S2 107.9
C6S C5S H5S2 107.9
H5S1 C5S H5S2 107.2

loop_
_geom_bond_atom_site_label_1
_geom_bond_atom_site_label_2
_geom_bond_distance
Ni1 N2 1.882(6)
Ni1 N4 1.909(6)
Ni1 N1 1.932(4)
Ni1 N3 1.936(4)
Ni2 N9 1.874(5)
Ni2 N10 1.909(4)
Ni2 N11 1.920(5)
Ni2 N8 1.936(4)
N1 C12 1.373(7)
N1 C1 1.383(6)
N2 C4 1.385(8)
N2 C3 1.399(8)
N3 C6 1.358(6)
N3 C7 1.380(6)
N4 C10 1.357(9)
N4 C9 1.387(8)
C75 C21 1.549(8)
C75 H75A 0.9800
C75 H75B 0.9800
C75 H75C 0.9800
N9 C38 1.387(7)
N9 C68 1.419(7)
N12 C38 1.306(6)
N12 C39 1.320(6)
N10 C40 1.376(6)
N10 C39 1.386(6)
N11 C52 1.341(8)
N11 C51 1.360(7)
N8 C56 1.349(6)
N8 C57 1.376(6)
C1 C2 1.360(7)
C1 C14 1.475(7)
C2 C3 1.400(7)
C2 C30 1.507(7)
C3 C29 1.419(7)
C4 N5 1.316(7)
C4 C28 1.442(7)
N5 C6 1.310(7)
C6 C27 1.463(9)
C7 C8 1.379(7)
C7 C26 1.456(8)
C8 C9 1.374(7)
C8 C18 1.485(6)
C9 C17 1.414(8)
C10 N6 1.347(7)
C10 C16 1.417(7)
N6 C12 1.300(6)
C12 C13 1.490(9)
C13 C14 1.474(9)
C13 C15 1.551(11)
C13 H1 1.0000
C14 H2 0.9900
C14 H3 0.9900
C15 H4 0.9800
C15 H5 0.9800
C15 H6 0.9800
C16 C17 1.354(9)
C16 H9 0.9500
C17 H8 0.9500
C18 C19 1.385(7)
C18 C23 1.395(8)
C19 C20 1.389(7)
C19 C25 1.514(9)
C20 C21 1.381(9)
C20 H14 0.9500
C21 C22 1.371(10)
C22 C23 1.391(8)
C22 H13 0.9500
C23 C24 1.472(10)
C24 H10 0.9800
C24 H11 0.9800
C24 H12 0.9800
C25 H17 0.9800
C25 H16 0.9800
C25 H15 0.9800
C26 C27 1.356(9)
C26 H18 0.9500
C27 H19 0.9500
C28 C29 1.345(9)
C28 H22 0.9500
C29 H21 0.9500
C30 C31 1.391(7)
C30 C35 1.407(8)
C31 C32 1.378(7)
C31 C37 1.508(9)
C32 C33 1.370(9)
C32 H28 0.9500
C33 C34 1.368(9)
C33 C76 1.511(8)
C34 C35 1.367(8)
C34 H26 0.9500
C35 C36 1.530(9)
C36 H24 0.9800
C36 H25 0.9800
C36 H23 0.9800
C37 H30 0.9800
C37 H29 0.9800
C37 H31 0.9800
C38 C70 1.429(7)
C39 C74 1.412(7)
C40 C41 1.378(6)
C40 C73 1.447(7)
C41 C51 1.375(6)
C41 C42 1.507(6)
C42 C43 1.395(8)
C42 C47 1.405(7)
C43 C44 1.414(8)
C43 C50 1.508(9)
C44 C45 1.390(9)
C44 H39 0.9500
C45 C46 1.388(9)
C45 C49 1.514(9)
C46 C47 1.386(7)
C46 H35 0.9500
C47 C48 1.487(10)
C48 H32 0.9800
C48 H33 0.9800
C48 H34 0.9800
C49 H37 0.9800
C49 H36 0.9800
C49 H38 0.9800
C50 H40 0.9800
C50 H42 0.9800
C50 H41 0.9800
C51 C54 1.411(7)
C52 N7 1.340(6)
C52 C53 1.429(6)
C53 C54 1.348(9)
C53 H43 0.9500
C54 H44 0.9500
N7 C56 1.289(6)
C56 C72 1.515(8)
C57 C58 1.361(6)
C57 C71 1.477(7)
C58 C68 1.392(7)
C58 C59 1.498(6)
C59 C64 1.399(7)
C59 C60 1.406(8)
C60 C61 1.385(8)
C60 C67 1.494(9)
C61 C62 1.383(10)
C61 H53 0.9500
C62 C63 1.375(10)
C62 C66 1.522(9)
C63 C64 1.399(7)
C63 H49 0.9500
C64 C65 1.523(11)
C65 H48 0.9800
C65 H47 0.9800
C65 H46 0.9800
C66 H50 0.9800
C66 H51 0.9800
C66 H52 0.9800
C67 H56 0.9800
C67 H55 0.9800
C67 H54 0.9800
C68 C69 1.437(6)
C69 C70 1.343(8)
C69 H58 0.9500
C70 H57 0.9500
C71 C72 1.446(8)
C71 H60 0.9500
C72 C77 1.290(12)
C73 C74 1.339(7)
C73 H61 0.9500
C74 H62 0.9500
C76 H76A 0.9800
C76 H76B 0.9800
C76 H76C 0.9800
C77 H77A 0.9800
C77 H77B 0.9800
C77 H77C 0.9800
C3S C2S 1.464(10)
C3S C4S 1.468(9)
C3S H3S1 0.9900
C3S H3S2 0.9900
C1S C2S 1.451(9)
C1S H1S1 0.9800
C1S H1S2 0.9800
C1S H1S3 0.9800
C2S H2S1 0.9900
C2S H2S2 0.9900
C6S C5S 1.467(9)
C6S H6S1 0.9800
C6S H6S2 0.9800
C6S H6S3 0.9800
C4S C5S 1.453(10)
C4S H4S1 0.9900
C4S H4S2 0.9900
C5S H5S1 0.9900
C5S H5S2 0.9900

loop_
_geom_torsion_atom_site_label_1
_geom_torsion_atom_site_label_2
_geom_torsion_atom_site_label_3
_geom_torsion_atom_site_label_4
_geom_torsion
N2 Ni1 N1 C12 177.3(5)
N4 Ni1 N1 C12 -2.8(5)
N3 Ni1 N1 C12 -171(15)
N2 Ni1 N1 C1 -2.2(5)
N4 Ni1 N1 C1 177.7(5)
N3 Ni1 N1 C1 10(16)
N4 Ni1 N2 C4 12(29)
N1 Ni1 N2 C4 -177.2(6)
N3 Ni1 N2 C4 3.0(6)
N4 Ni1 N2 C3 -171(28)
N1 Ni1 N2 C3 0.2(6)
N3 Ni1 N2 C3 -179.6(6)
N2 Ni1 N3 C6 0.4(5)
N4 Ni1 N3 C6 -179.5(5)
N1 Ni1 N3 C6 -12(16)
N2 Ni1 N3 C7 179.9(5)
N4 Ni1 N3 C7 0.0(5)
N1 Ni1 N3 C7 168(15)
N2 Ni1 N4 C10 173(100)
N1 Ni1 N4 C10 1.8(6)
N3 Ni1 N4 C10 -178.4(6)
N2 Ni1 N4 C9 -10(29)
N1 Ni1 N4 C9 178.8(6)
N3 Ni1 N4 C9 -1.4(6)
N10 Ni2 N9 C38 -0.9(5)
N11 Ni2 N9 C38 -61(16)
N8 Ni2 N9 C38 178.6(5)
N10 Ni2 N9 C68 177.6(5)
N11 Ni2 N9 C68 118(16)
N8 Ni2 N9 C68 -2.9(5)
N9 Ni2 N10 C40 179.9(4)
N11 Ni2 N10 C40 -1.2(4)
N8 Ni2 N10 C40 75(18)
N9 Ni2 N10 C39 2.1(4)
N11 Ni2 N10 C39 -179.0(4)
N8 Ni2 N10 C39 -103(18)
N9 Ni2 N11 C52 -121(16)
N10 Ni2 N11 C52 179.0(5)
N8 Ni2 N11 C52 -0.5(5)
N9 Ni2 N11 C51 59(16)
N10 Ni2 N11 C51 -0.9(5)
N8 Ni2 N11 C51 179.7(5)
N9 Ni2 N8 C56 -178.0(4)
N10 Ni2 N8 C56 -73(18)
N11 Ni2 N8 C56 3.1(4)
N9 Ni2 N8 C57 0.9(4)
N10 Ni2 N8 C57 106(18)
N11 Ni2 N8 C57 -178.0(4)
C12 N1 C1 C2 -176.8(5)
Ni1 N1 C1 C2 2.8(8)
C12 N1 C1 C14 2.4(6)
Ni1 N1 C1 C14 -178.0(4)
N1 C1 C2 C3 -0.7(8)
C14 C1 C2 C3 -179.8(5)
N1 C1 C2 C30 176.3(5)
C14 C1 C2 C30 -2.9(8)
C4 N2 C3 C2 179.4(5)
Ni1 N2 C3 C2 1.5(9)
C4 N2 C3 C29 -0.5(7)
Ni1 N2 C3 C29 -178.4(5)
C1 C2 C3 N2 -1.5(9)
C30 C2 C3 N2 -178.4(5)
C1 C2 C3 C29 178.4(5)
C30 C2 C3 C29 1.4(8)
C3 N2 C4 N5 176.9(6)
Ni1 N2 C4 N5 -5.1(10)
C3 N2 C4 C28 0.1(7)
Ni1 N2 C4 C28 178.0(5)
N2 C4 N5 C6 2.6(10)
C28 C4 N5 C6 179.2(6)
C4 N5 C6 N3 1.4(10)
C4 N5 C6 C27 -178.6(7)
C7 N3 C6 N5 177.8(6)
Ni1 N3 C6 N5 -2.6(9)
C7 N3 C6 C27 -2.2(7)
Ni1 N3 C6 C27 177.3(5)
C6 N3 C7 C8 179.7(5)
Ni1 N3 C7 C8 0.1(8)
C6 N3 C7 C26 -0.8(6)
Ni1 N3 C7 C26 179.6(4)
N3 C7 C8 C9 1.1(8)
C26 C7 C8 C9 -178.4(5)
N3 C7 C8 C18 -179.9(5)
C26 C7 C8 C18 0.7(8)
C7 C8 C9 N4 -2.6(9)
C18 C8 C9 N4 178.3(6)
C7 C8 C9 C17 179.3(5)
C18 C8 C9 C17 0.3(8)
C10 N4 C9 C8 -179.7(5)
Ni1 N4 C9 C8 2.9(9)
C10 N4 C9 C17 -1.3(7)
Ni1 N4 C9 C17 -178.8(5)
C9 N4 C10 N6 -179.3(6)
Ni1 N4 C10 N6 -1.8(11)
C9 N4 C10 C16 2.0(8)
Ni1 N4 C10 C16 179.5(5)
N4 C10 N6 C12 1.9(10)
C16 C10 N6 C12 -179.5(6)
C10 N6 C12 N1 -3.1(10)
C10 N6 C12 C13 175.8(6)
C1 N1 C12 N6 -176.3(6)
Ni1 N1 C12 N6 4.1(9)
C1 N1 C12 C13 4.7(7)
Ni1 N1 C12 C13 -174.9(5)
N6 C12 C13 C14 171.3(6)
N1 C12 C13 C14 -9.7(8)
N6 C12 C13 C15 -73.5(8)
N1 C12 C13 C15 105.6(6)
C2 C1 C14 C13 170.8(6)
N1 C1 C14 C13 -8.5(7)
C12 C13 C14 C1 10.1(8)
C15 C13 C14 C1 -104.7(6)
N6 C10 C16 C17 179.3(6)
N4 C10 C16 C17 -2.0(8)
C10 C16 C17 C9 1.1(8)
C8 C9 C17 C16 178.5(6)
N4 C9 C17 C16 0.1(8)
C9 C8 C18 C19 -95.6(6)
C7 C8 C18 C19 85.3(6)
C9 C8 C18 C23 82.5(7)
C7 C8 C18 C23 -96.6(7)
C23 C18 C19 C20 0.6(9)
C8 C18 C19 C20 178.6(5)
C23 C18 C19 C25 -178.5(7)
C8 C18 C19 C25 -0.5(8)
C18 C19 C20 C21 -2.1(9)
C25 C19 C20 C21 177.1(6)
C19 C20 C21 C22 2.2(9)
C19 C20 C21 C75 179.1(6)
C20 C21 C22 C23 -1.0(10)
C75 C21 C22 C23 -177.6(7)
C21 C22 C23 C18 -0.5(11)
C21 C22 C23 C24 178.3(7)
C19 C18 C23 C22 0.6(10)
C8 C18 C23 C22 -177.4(6)
C19 C18 C23 C24 -178.1(7)
C8 C18 C23 C24 3.9(10)
C8 C7 C26 C27 -176.8(6)
N3 C7 C26 C27 3.7(8)
C7 C26 C27 C6 -4.8(9)
N5 C6 C27 C26 -175.4(6)
N3 C6 C27 C26 4.6(9)
N5 C4 C28 C29 -176.7(6)
N2 C4 C28 C29 0.4(8)
C4 C28 C29 C3 -0.7(8)
N2 C3 C29 C28 0.8(8)
C2 C3 C29 C28 -179.1(6)
C1 C2 C30 C31 -86.0(6)
C3 C2 C30 C31 91.1(6)
C1 C2 C30 C35 94.9(7)
C3 C2 C30 C35 -88.1(7)
C35 C30 C31 C32 -0.6(8)
C2 C30 C31 C32 -179.7(5)
C35 C30 C31 C37 179.6(7)
C2 C30 C31 C37 0.5(8)
C30 C31 C32 C33 0.8(9)
C37 C31 C32 C33 -179.4(7)
C31 C32 C33 C34 0.3(9)
C31 C32 C33 C76 178.9(7)
C32 C33 C34 C35 -1.8(10)
C76 C33 C34 C35 179.6(7)
C33 C34 C35 C30 2.0(10)
C33 C34 C35 C36 -177.1(6)
C31 C30 C35 C34 -0.8(9)
C2 C30 C35 C34 178.3(6)
C31 C30 C35 C36 178.3(6)
C2 C30 C35 C36 -2.6(9)
C39 N12 C38 N9 0.2(8)
C39 N12 C38 C70 -176.5(5)
C68 N9 C38 N12 -178.9(5)
Ni2 N9 C38 N12 -0.1(9)
C68 N9 C38 C70 -1.8(6)
Ni2 N9 C38 C70 177.0(4)
C38 N12 C39 N10 1.2(8)
C38 N12 C39 C74 -178.6(5)
C40 N10 C39 N12 179.1(5)
Ni2 N10 C39 N12 -2.7(7)
C40 N10 C39 C74 -1.1(5)
Ni2 N10 C39 C74 177.2(4)
C39 N10 C40 C41 -178.5(5)
Ni2 N10 C40 C41 3.3(7)
C39 N10 C40 C73 -0.6(5)
Ni2 N10 C40 C73 -178.8(4)
N10 C40 C41 C51 -3.2(7)
C73 C40 C41 C51 179.1(5)
N10 C40 C41 C42 176.4(4)
C73 C40 C41 C42 -1.3(7)
C51 C41 C42 C43 -86.8(6)
C40 C41 C42 C43 93.7(6)
C51 C41 C42 C47 91.6(6)
C40 C41 C42 C47 -88.0(6)
C47 C42 C43 C44 0.1(8)
C41 C42 C43 C44 178.5(5)
C47 C42 C43 C50 -178.9(5)
C41 C42 C43 C50 -0.6(8)
C42 C43 C44 C45 -2.3(8)
C50 C43 C44 C45 176.7(5)
C43 C44 C45 C46 3.5(8)
C43 C44 C45 C49 -175.1(5)
C44 C45 C46 C47 -2.4(8)
C49 C45 C46 C47 176.1(5)
C45 C46 C47 C42 0.3(7)
C45 C46 C47 C48 178.3(6)
C43 C42 C47 C46 0.8(7)
C41 C42 C47 C46 -177.5(4)
C43 C42 C47 C48 -177.0(6)
C41 C42 C47 C48 4.7(8)
C52 N11 C51 C41 -178.9(5)
Ni2 N11 C51 C41 1.0(8)
C52 N11 C51 C54 0.0(6)
Ni2 N11 C51 C54 179.9(5)
C40 C41 C51 N11 1.0(8)
C42 C41 C51 N11 -178.5(5)
C40 C41 C51 C54 -177.7(5)
C42 C41 C51 C54 2.7(7)
C51 N11 C52 N7 177.9(5)
Ni2 N11 C52 N7 -2.0(9)
C51 N11 C52 C53 -0.5(6)
Ni2 N11 C52 C53 179.7(4)
N7 C52 C53 C54 -177.8(5)
N11 C52 C53 C54 0.7(7)
C52 C53 C54 C51 -0.7(7)
N11 C51 C54 C53 0.4(7)
C41 C51 C54 C53 179.3(5)
N11 C52 N7 C56 2.1(9)
C53 C52 N7 C56 -179.7(5)
C52 N7 C56 N8 1.1(9)
C52 N7 C56 C72 -175.9(7)
C57 N8 C56 N7 176.9(6)
Ni2 N8 C56 N7 -4.0(9)
C57 N8 C56 C72 -6.0(7)
Ni2 N8 C56 C72 173.2(6)
C56 N8 C57 C58 179.6(5)
Ni2 N8 C57 C58 0.5(7)
C56 N8 C57 C71 -0.9(6)
Ni2 N8 C57 C71 -180.0(4)
N8 C57 C58 C68 -0.5(8)
C71 C57 C58 C68 180.0(5)
N8 C57 C58 C59 179.9(5)
C71 C57 C58 C59 0.4(7)
C57 C58 C59 C64 85.6(6)
C68 C58 C59 C64 -94.0(6)
C57 C58 C59 C60 -95.9(6)
C68 C58 C59 C60 84.5(6)
C64 C59 C60 C61 1.1(8)
C58 C59 C60 C61 -177.3(5)
C64 C59 C60 C67 179.0(5)
C58 C59 C60 C67 0.5(7)
C59 C60 C61 C62 0.0(8)
C67 C60 C61 C62 -177.9(5)
C60 C61 C62 C63 -1.3(9)
C60 C61 C62 C66 178.6(6)
C61 C62 C63 C64 1.7(9)
C66 C62 C63 C64 -178.2(6)
C62 C63 C64 C59 -0.7(8)
C62 C63 C64 C65 178.0(6)
C60 C59 C64 C63 -0.7(7)
C58 C59 C64 C63 177.7(4)
C60 C59 C64 C65 -179.5(5)
C58 C59 C64 C65 -1.1(7)
C57 C58 C68 N9 -1.6(8)
C59 C58 C68 N9 178.0(5)
C57 C58 C68 C69 179.8(5)
C59 C58 C68 C69 -0.6(7)
C38 N9 C68 C58 -177.5(5)
Ni2 N9 C68 C58 3.7(8)
C38 N9 C68 C69 1.3(6)
Ni2 N9 C68 C69 -177.5(4)
C58 C68 C69 C70 178.5(5)
N9 C68 C69 C70 -0.3(7)
C68 C69 C70 C38 -0.8(7)
N12 C38 C70 C69 179.0(5)
N9 C38 C70 C69 1.7(7)
C58 C57 C71 C72 -173.0(6)
N8 C57 C71 C72 7.4(7)
C57 C71 C72 C77 171.0(15)
C57 C71 C72 C56 -9.9(8)
N7 C56 C72 C77 7.1(17)
N8 C56 C72 C77 -170.4(13)
N7 C56 C72 C71 -172.1(6)
N8 C56 C72 C71 10.4(9)
N10 C40 C73 C74 2.1(6)
C41 C40 C73 C74 -180.0(5)
C40 C73 C74 C39 -2.6(6)
N12 C39 C74 C73 -177.7(5)
N10 C39 C74 C73 2.4(6)
C4S C3S C2S C1S -163.4(18)
C2S C3S C4S C5S -139(2)
C3S C4S C5S C6S -178.1(15)
